data_1506704
loop_
_publ_author_name
'Sheldrake, Helen M.'
'Wallace, Timothy W.'
'Wilson, Craig P.'

_publ_section_title
;
 Functionalized cyclobutenes via multicomponent thermal [2 + 2]
 cycloaddition reactions.
;
_journal_issue 19
_journal_name_full 'Organic letters'
_journal_page_first 4233
_journal_page_last 4236
_journal_paper_doi 10.1021/ol051675f
_journal_volume 7
_journal_year 2005
_chemical_compound_source 'synthesis as described'
_chemical_formula_moiety 'C15 H28 I1 N1 O4'
_chemical_formula_sum 'C15 H28 I N O4'
_chemical_formula_weight 413.28
_chemical_name_systematic
;
 ?
;
_space_group_IT_number 14
_symmetry_cell_setting monoclinic
_symmetry_Int_Tables_number 14
_symmetry_space_group_name_Hall '-P 2ybc'
_symmetry_space_group_name_H-M 'P 1 21/c 1'
_atom_sites_solution_hydrogens geom
_atom_sites_solution_primary direct
_atom_sites_solution_secondary difmap
_audit_conform_dict_location ftp://ftp.iucr.org/pub/cif_core.dic
_audit_conform_dict_name cif_core.dic
_audit_conform_dict_version 2.3
_audit_creation_date 2005-06-09T13:52:31-00:00
_audit_creation_method 'WinGX routine CIF_UPDATE'
_cell_angle_alpha 90
_cell_angle_beta 110.5200(10)
_cell_angle_gamma 90
_cell_formula_units_Z 8
_cell_length_a 18.3881(4)
_cell_length_b 9.8190(3)
_cell_length_c 22.3540(6)
_cell_measurement_reflns_used 7561
_cell_measurement_temperature 200(2)
_cell_measurement_theta_max 26.373
_cell_measurement_theta_min 1.018
_cell_measurement_wavelength 0.71073
_cell_volume 3779.99(18)
_computing_cell_refinement 'HKL Scalepack (Otwinowski & Minor 1997)'
_computing_data_collection 'Collect (Nonius BV, 1997-2000)'
_computing_data_reduction 'HKL Denzo and Scalepack (Otwinowski & Minor 1997)'
_computing_molecular_graphics 'Ortep-3 for Windows (Farrugia, 1997)'
_computing_publication_material 'WinGX publication routines (Farrugia, 1999)'
_computing_structure_refinement 'SHELXL-97 (Sheldrick, 1997)'
_computing_structure_solution 'SHELXS-97 (Sheldrick, 1997)'
_diffrn_ambient_temperature 200(2)
_diffrn_detector 'CCD plate'
_diffrn_detector_area_resol_mean 9
_diffrn_measured_fraction_theta_full 0.994
_diffrn_measured_fraction_theta_max 0.994
_diffrn_measurement_device '95mm CCD camera on \k-goniostat'
_diffrn_measurement_device_type KappaCCD
_diffrn_measurement_method 'CCD rotation images, thick slices'
_diffrn_orient_matrix_type 'by Nonius Collect from scalepack cell'
_diffrn_orient_matrix_UB_11 0.39233E-2
_diffrn_orient_matrix_UB_12 0.755941E-1
_diffrn_orient_matrix_UB_13 0.309558E-1
_diffrn_orient_matrix_UB_21 0.473453E-1
_diffrn_orient_matrix_UB_22 -0.434049E-1
_diffrn_orient_matrix_UB_23 0.311815E-1
_diffrn_orient_matrix_UB_31 0.333891E-1
_diffrn_orient_matrix_UB_32 0.526651E-1
_diffrn_orient_matrix_UB_33 -0.187344E-1
_diffrn_radiation_monochromator graphite
_diffrn_radiation_probe x-ray
_diffrn_radiation_type MoK\a
_diffrn_radiation_wavelength 0.71073
_diffrn_reflns_av_R_equivalents 0.0958
_diffrn_reflns_av_unetI/netI 0.0346
_diffrn_reflns_limit_h_max 22
_diffrn_reflns_limit_h_min -21
_diffrn_reflns_limit_k_max 12
_diffrn_reflns_limit_k_min -12
_diffrn_reflns_limit_l_max 24
_diffrn_reflns_limit_l_min -27
_diffrn_reflns_number 31732
_diffrn_reflns_reduction_process
;
 Scaled and merged with SORTAV
 R.H. Blessing, (1987) Cryst. Rev. 1, 3-58
 R.H. Blessing, (1989) J. Appl. Cryst. 22, 396-397
;
_diffrn_reflns_theta_full 26.1
_diffrn_reflns_theta_max 26.1
_diffrn_reflns_theta_min 3.04
_diffrn_source 'Enraf Nonius FR590'
_exptl_absorpt_coefficient_mu 1.708
_exptl_absorpt_correction_T_max 0.8755
_exptl_absorpt_correction_T_min 0.7263
_exptl_absorpt_correction_type multi-scan
_exptl_absorpt_process_details
;
 R.H. Blessing, Acta Cryst. (1995), A51, 33-38
;
_exptl_crystal_colour yellow
_exptl_crystal_density_diffrn 1.452
_exptl_crystal_density_method 'not measured'
_exptl_crystal_description plate
_exptl_crystal_F_000 1680
_exptl_crystal_size_max 0.2
_exptl_crystal_size_mid 0.2
_exptl_crystal_size_min 0.08
_refine_diff_density_max 0.517
_refine_diff_density_min -0.649
_refine_diff_density_rms 0.08
_refine_ls_extinction_method none
_refine_ls_goodness_of_fit_ref 1.109
_refine_ls_hydrogen_treatment constr
_refine_ls_matrix_type full
_refine_ls_number_parameters 391
_refine_ls_number_reflns 7461
_refine_ls_number_restraints 0
_refine_ls_restrained_S_all 1.109
_refine_ls_R_factor_all 0.0651
_refine_ls_R_factor_gt 0.0425
_refine_ls_shift/su_max 0.001
_refine_ls_shift/su_mean 0
_refine_ls_structure_factor_coef Fsqd
_refine_ls_weighting_details 'calc w=1/[\s^2^(Fo^2^)+(0.0196P)^2^+8.6621P] where P=(Fo^2^+2Fc^2^)/3'
_refine_ls_weighting_scheme calc
_refine_ls_wR_factor_gt 0.0836
_refine_ls_wR_factor_ref 0.0945
_reflns_number_gt 5755
_reflns_number_total 7461
_reflns_threshold_expression >2sigma(I)
_cod_data_source_file ol051675fsi20050715_023944.cif
_cod_data_source_block salt
_cod_original_cell_volume 3779.99(17)
_cod_original_sg_symbol_H-M 'P 21/c'
_cod_database_code 1506704

loop_
_symmetry_equiv_pos_as_xyz
'x, y, z'
'-x, y+1/2, -z+1/2'
'-x, -y, -z'
'x, -y-1/2, z-1/2'

loop_
_atom_site_label
_atom_site_type_symbol
_atom_site_fract_x
_atom_site_fract_y
_atom_site_fract_z
_atom_site_U_iso_or_equiv
_atom_site_adp_type
_atom_site_occupancy
_atom_site_symmetry_multiplicity
_atom_site_calc_flag
_atom_site_refinement_flags
C1 C 0.0952(2) 1.0833(4) 0.08731(19) 0.0375(9) Uani 1 1 d .
H1 H 0.0498 1.0983 0.0471 0.045 Uiso 1 1 calc R
C2 C 0.1398(2) 1.2175(4) 0.11288(19) 0.0370(9) Uani 1 1 d .
H2 H 0.1961 1.1992 0.1366 0.044 Uiso 1 1 calc R
C3 C 0.0949(2) 1.2300(4) 0.15912(19) 0.0360(9) Uani 1 1 d .
H3 H 0.0481 1.2885 0.139 0.043 Uiso 1 1 calc R
C4 C 0.0705(2) 1.0786(4) 0.14765(19) 0.0389(9) Uani 1 1 d .
H4 H 0.1065 1.0195 0.1816 0.047 Uiso 1 1 calc R
C5 C 0.1441(3) 0.9654(4) 0.0816(2) 0.0463(11) Uani 1 1 d .
C6 C 0.1522(5) 0.7722(7) 0.0210(3) 0.119(3) Uani 1 1 d .
H6A H 0.2075 0.7944 0.0331 0.178 Uiso 1 1 calc R
H6B H 0.1319 0.7423 -0.0236 0.178 Uiso 1 1 calc R
H6C H 0.1458 0.6991 0.0486 0.178 Uiso 1 1 calc R
C7 C 0.1294(3) 1.3321(5) 0.0657(2) 0.0482(11) Uani 1 1 d .
C8 C 0.1435(4) 1.3964(5) -0.0314(3) 0.0782(18) Uani 1 1 d .
H8A H 0.0892 1.4257 -0.0499 0.117 Uiso 1 1 calc R
H8B H 0.16 1.3579 -0.065 0.117 Uiso 1 1 calc R
H8C H 0.1763 1.4747 -0.012 0.117 Uiso 1 1 calc R
C9 C 0.1560(2) 1.4289(4) 0.2267(2) 0.0443(10) Uani 1 1 d .
H9A H 0.1881 1.4558 0.2707 0.053 Uiso 1 1 calc R
H9B H 0.1882 1.4415 0.1996 0.053 Uiso 1 1 calc R
C10 C 0.0871(3) 1.5245(5) 0.2030(3) 0.0559(12) Uani 1 1 d .
H10A H 0.0598 1.51 0.1572 0.084 Uiso 1 1 calc R
H10B H 0.1052 1.6189 0.2104 0.084 Uiso 1 1 calc R
H10C H 0.0516 1.5063 0.2261 0.084 Uiso 1 1 calc R
C11 C 0.2123(2) 1.1996(4) 0.25758(19) 0.0384(9) Uani 1 1 d .
H11A H 0.2017 1.1013 0.2489 0.046 Uiso 1 1 calc R
H11B H 0.2495 1.2276 0.2368 0.046 Uiso 1 1 calc R
C12 C 0.2503(3) 1.2193(5) 0.3288(2) 0.0541(12) Uani 1 1 d .
H12A H 0.2547 1.3169 0.3386 0.081 Uiso 1 1 calc R
H12B H 0.3022 1.1783 0.3433 0.081 Uiso 1 1 calc R
H12C H 0.2187 1.1755 0.3506 0.081 Uiso 1 1 calc R
C13 C 0.0832(2) 1.2550(5) 0.2633(2) 0.0444(10) Uani 1 1 d .
H13A H 0.0311 1.2879 0.2382 0.067 Uiso 1 1 calc R
H13B H 0.1026 1.3044 0.304 0.067 Uiso 1 1 calc R
H13C H 0.081 1.1574 0.2717 0.067 Uiso 1 1 calc R
C14 C -0.0134(3) 1.0416(5) 0.1360(2) 0.0528(12) Uani 1 1 d .
H14A H -0.0234 1.0496 0.1766 0.063 Uiso 1 1 calc R
H14B H -0.0478 1.107 0.1052 0.063 Uiso 1 1 calc R
C15 C -0.0329(3) 0.8991(6) 0.1102(3) 0.0693(16) Uani 1 1 d .
H15A H -0.0218 0.89 0.0706 0.104 Uiso 1 1 calc R
H15B H -0.0881 0.8811 0.1015 0.104 Uiso 1 1 calc R
H15C H -0.0014 0.8336 0.1417 0.104 Uiso 1 1 calc R
C21 C 0.3787(2) 0.6269(4) 0.4226(2) 0.0414(10) Uani 1 1 d .
H21 H 0.4265 0.6366 0.4614 0.05 Uiso 1 1 calc R
C22 C 0.3509(2) 0.7661(4) 0.3908(2) 0.0406(10) Uani 1 1 d .
H22 H 0.2937 0.7647 0.3668 0.049 Uiso 1 1 calc R
C23 C 0.3961(2) 0.7369(4) 0.3454(2) 0.0376(9) Uani 1 1 d .
H23 H 0.4495 0.7764 0.364 0.045 Uiso 1 1 calc R
C24 C 0.3991(2) 0.5847(4) 0.3630(2) 0.0404(9) Uani 1 1 d .
H24 H 0.3546 0.5348 0.3316 0.048 Uiso 1 1 calc R
C25 C 0.3181(3) 0.5422(4) 0.4364(2) 0.0450(10) Uani 1 1 d .
C26 C 0.2905(4) 0.4043(7) 0.5126(3) 0.089(2) Uani 1 1 d .
H26A H 0.2412 0.4517 0.5051 0.134 Uiso 1 1 calc R
H26B H 0.3134 0.3788 0.5577 0.134 Uiso 1 1 calc R
H26C H 0.2813 0.3222 0.486 0.134 Uiso 1 1 calc R
C27 C 0.3732(3) 0.8894(5) 0.4326(2) 0.0491(11) Uani 1 1 d .
C28 C 0.3714(4) 0.9860(6) 0.5289(3) 0.090(2) Uani 1 1 d .
H28A H 0.4278 0.9916 0.5505 0.135 Uiso 1 1 calc R
H28B H 0.3465 0.9713 0.5606 0.135 Uiso 1 1 calc R
H28C H 0.3523 1.0711 0.5058 0.135 Uiso 1 1 calc R
C29 C 0.3522(2) 0.9324(4) 0.2706(2) 0.0425(10) Uani 1 1 d .
H29A H 0.3214 0.956 0.2258 0.051 Uiso 1 1 calc R
H29B H 0.3224 0.9624 0.2975 0.051 Uiso 1 1 calc R
C30 C 0.4275(3) 1.0109(5) 0.2903(2) 0.0551(12) Uani 1 1 d .
H30A H 0.4576 0.9921 0.3353 0.083 Uiso 1 1 calc R
H30B H 0.4163 1.1087 0.2848 0.083 Uiso 1 1 calc R
H30C H 0.4575 0.9831 0.2638 0.083 Uiso 1 1 calc R
C31 C 0.4144(2) 0.7246(4) 0.2426(2) 0.0425(10) Uani 1 1 d .
H31A H 0.4674 0.7601 0.2652 0.051 Uiso 1 1 calc R
H31B H 0.4168 0.6241 0.2464 0.051 Uiso 1 1 calc R
C32 C 0.3909(3) 0.7616(5) 0.1728(2) 0.0572(13) Uani 1 1 d .
H32A H 0.3396 0.7231 0.1493 0.086 Uiso 1 1 calc R
H32B H 0.429 0.7247 0.1555 0.086 Uiso 1 1 calc R
H32C H 0.3889 0.8609 0.1683 0.086 Uiso 1 1 calc R
C33 C 0.2816(2) 0.7171(5) 0.2443(2) 0.0432(10) Uani 1 1 d .
H33A H 0.258 0.7549 0.2013 0.065 Uiso 1 1 calc R
H33B H 0.2491 0.7389 0.2696 0.065 Uiso 1 1 calc R
H33C H 0.2861 0.6181 0.2417 0.065 Uiso 1 1 calc R
C34 C 0.4739(3) 0.5047(5) 0.3767(2) 0.0531(12) Uani 1 1 d .
H34A H 0.5175 0.5563 0.4071 0.064 Uiso 1 1 calc R
H34B H 0.4847 0.4933 0.3366 0.064 Uiso 1 1 calc R
C35 C 0.4685(3) 0.3653(5) 0.4046(2) 0.0592(13) Uani 1 1 d .
H35A H 0.4503 0.3758 0.4406 0.089 Uiso 1 1 calc R
H35B H 0.5198 0.3222 0.4194 0.089 Uiso 1 1 calc R
H35C H 0.4319 0.3082 0.3717 0.089 Uiso 1 1 calc R
N1 N 0.13660(18) 1.2784(3) 0.22689(16) 0.0363(7) Uani 1 1 d .
N21 N 0.36099(18) 0.7778(3) 0.27576(16) 0.0366(8) Uani 1 1 d .
O5 O 0.2056(2) 0.9360(4) 0.12059(16) 0.0592(9) Uani 1 1 d .
O6 O 0.1097(2) 0.8930(4) 0.02867(16) 0.0762(12) Uani 1 1 d .
O7 O 0.1080(3) 1.4429(4) 0.0714(2) 0.0931(15) Uani 1 1 d .
O8 O 0.1508(2) 1.2931(3) 0.01748(15) 0.0564(9) Uani 1 1 d .
O25 O 0.2546(2) 0.5196(3) 0.39829(17) 0.0587(9) Uani 1 1 d .
O26 O 0.3437(2) 0.4943(4) 0.49596(17) 0.0673(10) Uani 1 1 d .
O27 O 0.4038(3) 0.9887(4) 0.42283(19) 0.0842(13) Uani 1 1 d .
O28 O 0.3531(2) 0.8733(4) 0.48401(16) 0.0685(10) Uani 1 1 d .
I1 I 0.357937(17) 0.34810(3) 0.181101(15) 0.05037(10) Uani 1 1 d .
I2 I 0.134040(16) 0.87366(3) 0.325404(15) 0.05008(10) Uani 1 1 d .

loop_
_atom_site_aniso_label
_atom_site_aniso_U_11
_atom_site_aniso_U_22
_atom_site_aniso_U_33
_atom_site_aniso_U_23
_atom_site_aniso_U_13
_atom_site_aniso_U_12
C1 0.041(2) 0.035(2) 0.035(2) 0.0008(17) 0.0114(18) 0.0001(18)
C2 0.042(2) 0.033(2) 0.037(2) 0.0009(17) 0.0155(18) 0.0002(18)
C3 0.036(2) 0.035(2) 0.038(2) 0.0003(17) 0.0140(17) 0.0014(17)
C4 0.041(2) 0.040(2) 0.035(2) -0.0052(18) 0.0126(18) -0.0057(19)
C5 0.061(3) 0.035(2) 0.043(3) 0.003(2) 0.018(2) 0.001(2)
C6 0.179(8) 0.061(4) 0.082(5) -0.026(3) 0.003(5) 0.057(5)
C7 0.067(3) 0.037(3) 0.047(3) 0.001(2) 0.028(2) -0.003(2)
C8 0.141(6) 0.051(3) 0.056(3) 0.006(3) 0.050(4) -0.014(3)
C9 0.046(2) 0.037(2) 0.049(3) -0.006(2) 0.017(2) -0.007(2)
C10 0.061(3) 0.035(2) 0.076(4) -0.004(2) 0.029(3) 0.002(2)
C11 0.034(2) 0.043(2) 0.039(2) -0.0039(18) 0.0134(18) 0.0029(18)
C12 0.051(3) 0.056(3) 0.049(3) -0.010(2) 0.010(2) -0.003(2)
C13 0.042(2) 0.050(3) 0.047(3) -0.004(2) 0.023(2) -0.001(2)
C14 0.051(3) 0.059(3) 0.049(3) -0.006(2) 0.017(2) -0.022(2)
C15 0.080(4) 0.076(4) 0.056(3) -0.012(3) 0.029(3) -0.040(3)
C21 0.044(2) 0.040(2) 0.040(2) -0.0010(19) 0.0141(19) 0.0025(19)
C22 0.044(2) 0.037(2) 0.038(2) -0.0019(18) 0.0125(19) 0.0039(19)
C23 0.033(2) 0.036(2) 0.041(2) 0.0004(18) 0.0107(18) 0.0011(17)
C24 0.043(2) 0.037(2) 0.041(2) 0.0008(18) 0.0151(19) 0.0038(19)
C25 0.052(3) 0.039(2) 0.049(3) -0.003(2) 0.024(2) 0.004(2)
C26 0.096(5) 0.097(5) 0.095(5) 0.027(4) 0.057(4) -0.014(4)
C27 0.056(3) 0.045(3) 0.042(3) -0.001(2) 0.011(2) 0.007(2)
C28 0.139(6) 0.071(4) 0.057(4) -0.024(3) 0.031(4) 0.012(4)
C29 0.043(2) 0.038(2) 0.046(3) 0.0033(19) 0.013(2) 0.0051(19)
C30 0.057(3) 0.036(2) 0.071(3) 0.004(2) 0.022(3) -0.001(2)
C31 0.042(2) 0.038(2) 0.054(3) 0.003(2) 0.027(2) 0.0010(19)
C32 0.067(3) 0.060(3) 0.058(3) 0.003(2) 0.037(3) 0.004(3)
C33 0.033(2) 0.051(3) 0.043(2) -0.003(2) 0.0101(18) -0.0044(19)
C34 0.052(3) 0.055(3) 0.054(3) 0.010(2) 0.022(2) 0.017(2)
C35 0.068(3) 0.053(3) 0.058(3) 0.006(2) 0.023(3) 0.017(3)
N1 0.0389(18) 0.0338(18) 0.0397(19) -0.0040(14) 0.0181(15) -0.0027(15)
N21 0.0326(17) 0.0369(19) 0.0408(19) -0.0016(15) 0.0136(15) -0.0027(14)
O5 0.061(2) 0.058(2) 0.054(2) -0.0038(17) 0.0147(17) 0.0148(17)
O6 0.111(3) 0.048(2) 0.047(2) -0.0173(16) -0.002(2) 0.027(2)
O7 0.174(5) 0.045(2) 0.090(3) 0.023(2) 0.083(3) 0.033(3)
O8 0.091(3) 0.0411(18) 0.0449(19) 0.0006(14) 0.0339(18) -0.0027(17)
O25 0.056(2) 0.055(2) 0.063(2) -0.0005(17) 0.0190(18) -0.0077(17)
O26 0.073(2) 0.078(3) 0.055(2) 0.0163(19) 0.0284(19) -0.004(2)
O27 0.133(4) 0.056(2) 0.069(3) -0.019(2) 0.042(3) -0.024(2)
O28 0.104(3) 0.058(2) 0.050(2) -0.0116(17) 0.035(2) 0.003(2)
I1 0.04555(17) 0.04895(18) 0.0587(2) 0.00410(14) 0.02095(14) -0.00473(14)
I2 0.04177(16) 0.04769(18) 0.0621(2) 0.00048(14) 0.01990(14) -0.00012(13)

loop_
_atom_type_symbol
_atom_type_description
_atom_type_scat_dispersion_real
_atom_type_scat_dispersion_imag
_atom_type_scat_source
C C 0.0033 0.0016 'International Tables Vol C Tables 4.2.6.8 and 6.1.1.4'
H H 0 0 'International Tables Vol C Tables 4.2.6.8 and 6.1.1.4'
N N 0.0061 0.0033 'International Tables Vol C Tables 4.2.6.8 and 6.1.1.4'
O O 0.0106 0.006 'International Tables Vol C Tables 4.2.6.8 and 6.1.1.4'
I I -0.4742 1.8119 'International Tables Vol C Tables 4.2.6.8 and 6.1.1.4'

loop_
_geom_angle_atom_site_label_1
_geom_angle_atom_site_label_2
_geom_angle_atom_site_label_3
_geom_angle
C5 C1 C2 115.7(3)
C5 C1 C4 114.5(3)
C2 C1 C4 89.0(3)
C5 C1 H1 111.9
C2 C1 H1 111.9
C4 C1 H1 111.9
C7 C2 C3 116.4(3)
C7 C2 C1 117.1(3)
C3 C2 C1 88.6(3)
C7 C2 H2 111
C3 C2 H2 111
C1 C2 H2 111
N1 C3 C2 119.6(3)
N1 C3 C4 118.9(3)
C2 C3 C4 90.3(3)
N1 C3 H3 108.9
C2 C3 H3 108.9
C4 C3 H3 108.9
C14 C4 C3 118.5(4)
C14 C4 C1 116.4(3)
C3 C4 C1 87.7(3)
C14 C4 H4 110.8
C3 C4 H4 110.8
C1 C4 H4 110.8
O5 C5 O6 123.4(4)
O5 C5 C1 124.5(4)
O6 C5 C1 112.1(4)
O6 C6 H6A 109.5
O6 C6 H6B 109.5
H6A C6 H6B 109.5
O6 C6 H6C 109.5
H6A C6 H6C 109.5
H6B C6 H6C 109.5
O7 C7 O8 124.0(4)
O7 C7 C2 125.3(4)
O8 C7 C2 110.6(4)
O8 C8 H8A 109.5
O8 C8 H8B 109.5
H8A C8 H8B 109.5
O8 C8 H8C 109.5
H8A C8 H8C 109.5
H8B C8 H8C 109.5
C10 C9 N1 115.7(3)
C10 C9 H9A 108.4
N1 C9 H9A 108.4
C10 C9 H9B 108.4
N1 C9 H9B 108.4
H9A C9 H9B 107.4
C9 C10 H10A 109.5
C9 C10 H10B 109.5
H10A C10 H10B 109.5
C9 C10 H10C 109.5
H10A C10 H10C 109.5
H10B C10 H10C 109.5
C12 C11 N1 114.8(3)
C12 C11 H11A 108.6
N1 C11 H11A 108.6
C12 C11 H11B 108.6
N1 C11 H11B 108.6
H11A C11 H11B 107.5
C11 C12 H12A 109.5
C11 C12 H12B 109.5
H12A C12 H12B 109.5
C11 C12 H12C 109.5
H12A C12 H12C 109.5
H12B C12 H12C 109.5
N1 C13 H13A 109.5
N1 C13 H13B 109.5
H13A C13 H13B 109.5
N1 C13 H13C 109.5
H13A C13 H13C 109.5
H13B C13 H13C 109.5
C15 C14 C4 112.2(4)
C15 C14 H14A 109.2
C4 C14 H14A 109.2
C15 C14 H14B 109.2
C4 C14 H14B 109.2
H14A C14 H14B 107.9
C14 C15 H15A 109.5
C14 C15 H15B 109.5
H15A C15 H15B 109.5
C14 C15 H15C 109.5
H15A C15 H15C 109.5
H15B C15 H15C 109.5
C25 C21 C22 115.8(4)
C25 C21 C24 116.4(4)
C22 C21 C24 89.0(3)
C25 C21 H21 111.3
C22 C21 H21 111.3
C24 C21 H21 111.3
C27 C22 C21 117.1(4)
C27 C22 C23 117.9(4)
C21 C22 C23 88.3(3)
C27 C22 H22 110.6
C21 C22 H22 110.6
C23 C22 H22 110.6
N21 C23 C24 119.0(3)
N21 C23 C22 119.4(3)
C24 C23 C22 89.4(3)
N21 C23 H23 109.2
C24 C23 H23 109.2
C22 C23 H23 109.2
C34 C24 C23 120.0(4)
C34 C24 C21 115.9(4)
C23 C24 C21 87.9(3)
C34 C24 H24 110.4
C23 C24 H24 110.4
C21 C24 H24 110.4
O25 C25 O26 124.0(4)
O25 C25 C21 124.2(4)
O26 C25 C21 111.8(4)
O26 C26 H26A 109.5
O26 C26 H26B 109.5
H26A C26 H26B 109.5
O26 C26 H26C 109.5
H26A C26 H26C 109.5
H26B C26 H26C 109.5
O27 C27 O28 123.4(5)
O27 C27 C22 126.5(4)
O28 C27 C22 110.1(4)
O28 C28 H28A 109.5
O28 C28 H28B 109.5
H28A C28 H28B 109.5
O28 C28 H28C 109.5
H28A C28 H28C 109.5
H28B C28 H28C 109.5
C30 C29 N21 115.1(3)
C30 C29 H29A 108.5
N21 C29 H29A 108.5
C30 C29 H29B 108.5
N21 C29 H29B 108.5
H29A C29 H29B 107.5
C29 C30 H30A 109.5
C29 C30 H30B 109.5
H30A C30 H30B 109.5
C29 C30 H30C 109.5
H30A C30 H30C 109.5
H30B C30 H30C 109.5
C32 C31 N21 115.0(3)
C32 C31 H31A 108.5
N21 C31 H31A 108.5
C32 C31 H31B 108.5
N21 C31 H31B 108.5
H31A C31 H31B 107.5
C31 C32 H32A 109.5
C31 C32 H32B 109.5
H32A C32 H32B 109.5
C31 C32 H32C 109.5
H32A C32 H32C 109.5
H32B C32 H32C 109.5
N21 C33 H33A 109.5
N21 C33 H33B 109.5
H33A C33 H33B 109.5
N21 C33 H33C 109.5
H33A C33 H33C 109.5
H33B C33 H33C 109.5
C24 C34 C35 111.2(4)
C24 C34 H34A 109.4
C35 C34 H34A 109.4
C24 C34 H34B 109.4
C35 C34 H34B 109.4
H34A C34 H34B 108
C34 C35 H35A 109.5
C34 C35 H35B 109.5
H35A C35 H35B 109.5
C34 C35 H35C 109.5
H35A C35 H35C 109.5
H35B C35 H35C 109.5
C13 N1 C3 107.3(3)
C13 N1 C9 110.5(3)
C3 N1 C9 109.8(3)
C13 N1 C11 110.3(3)
C3 N1 C11 110.6(3)
C9 N1 C11 108.4(3)
C33 N21 C23 111.7(3)
C33 N21 C31 108.9(3)
C23 N21 C31 107.1(3)
C33 N21 C29 107.4(3)
C23 N21 C29 109.7(3)
C31 N21 C29 112.1(3)
C5 O6 C6 115.4(4)
C7 O8 C8 115.6(4)
C25 O26 C26 115.7(4)
C27 O28 C28 115.9(4)

loop_
_geom_bond_atom_site_label_1
_geom_bond_atom_site_label_2
_geom_bond_distance
C1 C5 1.498(6)
C1 C2 1.551(5)
C1 C4 1.568(5)
C1 H1 1
C2 C7 1.507(6)
C2 C3 1.538(5)
C2 H2 1
C3 N1 1.515(5)
C3 C4 1.548(6)
C3 H3 1
C4 C14 1.516(6)
C4 H4 1
C5 O5 1.198(5)
C5 O6 1.334(5)
C6 O6 1.463(6)
C6 H6A 0.98
C6 H6B 0.98
C6 H6C 0.98
C7 O7 1.179(6)
C7 O8 1.327(5)
C8 O8 1.461(6)
C8 H8A 0.98
C8 H8B 0.98
C8 H8C 0.98
C9 C10 1.516(6)
C9 N1 1.521(5)
C9 H9A 0.99
C9 H9B 0.99
C10 H10A 0.98
C10 H10B 0.98
C10 H10C 0.98
C11 C12 1.509(6)
C11 N1 1.530(5)
C11 H11A 0.99
C11 H11B 0.99
C12 H12A 0.98
C12 H12B 0.98
C12 H12C 0.98
C13 N1 1.497(5)
C13 H13A 0.98
C13 H13B 0.98
C13 H13C 0.98
C14 C15 1.508(7)
C14 H14A 0.99
C14 H14B 0.99
C15 H15A 0.98
C15 H15B 0.98
C15 H15C 0.98
C21 C25 1.506(6)
C21 C22 1.542(6)
C21 C24 1.560(6)
C21 H21 1
C22 C27 1.496(6)
C22 C23 1.549(6)
C22 H22 1
C23 N21 1.515(5)
C23 C24 1.541(6)
C23 H23 1
C24 C34 1.520(6)
C24 H24 1
C25 O25 1.201(5)
C25 O26 1.333(5)
C26 O26 1.459(6)
C26 H26A 0.98
C26 H26B 0.98
C26 H26C 0.98
C27 O27 1.184(6)
C27 O28 1.334(6)
C28 O28 1.451(6)
C28 H28A 0.98
C28 H28B 0.98
C28 H28C 0.98
C29 C30 1.509(6)
C29 N21 1.526(5)
C29 H29A 0.99
C29 H29B 0.99
C30 H30A 0.98
C30 H30B 0.98
C30 H30C 0.98
C31 C32 1.510(6)
C31 N21 1.517(5)
C31 H31A 0.99
C31 H31B 0.99
C32 H32A 0.98
C32 H32B 0.98
C32 H32C 0.98
C33 N21 1.503(5)
C33 H33A 0.98
C33 H33B 0.98
C33 H33C 0.98
C34 C35 1.522(7)
C34 H34A 0.99
C34 H34B 0.99
C35 H35A 0.98
C35 H35B 0.98
C35 H35C 0.98

loop_
_geom_torsion_atom_site_label_1
_geom_torsion_atom_site_label_2
_geom_torsion_atom_site_label_3
_geom_torsion_atom_site_label_4
_geom_torsion
C5 C1 C2 C7 108.3(4)
C4 C1 C2 C7 -134.8(4)
C5 C1 C2 C3 -132.5(4)
C4 C1 C2 C3 -15.6(3)
C7 C2 C3 N1 -100.5(4)
C1 C2 C3 N1 139.8(3)
C7 C2 C3 C4 135.6(4)
C1 C2 C3 C4 15.8(3)
N1 C3 C4 C14 100.9(4)
C2 C3 C4 C14 -134.6(4)
N1 C3 C4 C1 -140.2(3)
C2 C3 C4 C1 -15.7(3)
C5 C1 C4 C14 -105.7(5)
C2 C1 C4 C14 136.4(4)
C5 C1 C4 C3 133.5(4)
C2 C1 C4 C3 15.5(3)
C2 C1 C5 O5 42.1(6)
C4 C1 C5 O5 -59.3(6)
C2 C1 C5 O6 -140.2(4)
C4 C1 C5 O6 118.4(4)
C3 C2 C7 O7 21.2(7)
C1 C2 C7 O7 124.1(6)
C3 C2 C7 O8 -161.4(4)
C1 C2 C7 O8 -58.5(5)
C3 C4 C14 C15 166.2(4)
C1 C4 C14 C15 63.6(5)
C25 C21 C22 C27 103.1(5)
C24 C21 C22 C27 -138.0(4)
C25 C21 C22 C23 -136.3(4)
C24 C21 C22 C23 -17.3(3)
C27 C22 C23 N21 -99.1(4)
C21 C22 C23 N21 140.9(4)
C27 C22 C23 C24 137.5(4)
C21 C22 C23 C24 17.5(3)
N21 C23 C24 C34 100.0(5)
C22 C23 C24 C34 -136.3(4)
N21 C23 C24 C21 -141.0(3)
C22 C23 C24 C21 -17.3(3)
C25 C21 C24 C34 -101.6(5)
C22 C21 C24 C34 140.0(4)
C25 C21 C24 C23 135.8(4)
C22 C21 C24 C23 17.4(3)
C22 C21 C25 O25 48.9(6)
C24 C21 C25 O25 -53.7(6)
C22 C21 C25 O26 -131.7(4)
C24 C21 C25 O26 125.8(4)
C21 C22 C27 O27 128.1(5)
C23 C22 C27 O27 24.6(7)
C21 C22 C27 O28 -52.2(5)
C23 C22 C27 O28 -155.8(4)
C23 C24 C34 C35 169.7(4)
C21 C24 C34 C35 66.1(5)
C2 C3 N1 C13 -169.5(3)
C4 C3 N1 C13 -60.8(4)
C2 C3 N1 C9 70.4(4)
C4 C3 N1 C9 179.1(3)
C2 C3 N1 C11 -49.2(4)
C4 C3 N1 C11 59.5(4)
C10 C9 N1 C13 -54.1(5)
C10 C9 N1 C3 64.1(5)
C10 C9 N1 C11 -175.0(4)
C12 C11 N1 C13 -49.7(5)
C12 C11 N1 C3 -168.3(3)
C12 C11 N1 C9 71.3(4)
C24 C23 N21 C33 51.8(5)
C22 C23 N21 C33 -55.6(5)
C24 C23 N21 C31 -67.4(4)
C22 C23 N21 C31 -174.7(3)
C24 C23 N21 C29 170.8(3)
C22 C23 N21 C29 63.4(4)
C32 C31 N21 C33 61.9(5)
C32 C31 N21 C23 -177.1(4)
C32 C31 N21 C29 -56.8(5)
C30 C29 N21 C33 -170.8(4)
C30 C29 N21 C23 67.6(4)
C30 C29 N21 C31 -51.2(5)
O5 C5 O6 C6 0.4(8)
C1 C5 O6 C6 -177.3(5)
O7 C7 O8 C8 -2.4(8)
C2 C7 O8 C8 -179.8(4)
O25 C25 O26 C26 2.9(7)
C21 C25 O26 C26 -176.6(4)
O27 C27 O28 C28 -0.3(8)
C22 C27 O28 C28 180.0(4)
